data_4102030
loop_
_publ_author_name
'Yasuhiro Yamashita'
'Xun-Xiang Guo'
'Ryuta Takashita'
'Sh\=u Kobayashi'

_publ_section_title
;
 Chiral Silver Amide-Catalyzed Enantioselective [3 + 2] Cycloaddition of
 \a-Aminophosphonates with Olefins
;
_journal_name_full 'Journal of the American Chemical Society'
_journal_page_first 3262
_journal_page_last 3263
_journal_paper_doi 10.1021/ja100101n
_journal_volume 132
_journal_year 2010
_chemical_absolute_configuration 'CHOOSE rm ad rmad syn or unk'
_chemical_formula_moiety 'C19 H29 F N O5 P '
_chemical_formula_sum 'C19 H29 F N O5 P'
_chemical_formula_weight 401.41
_space_group_IT_number 19
_symmetry_cell_setting orthorhombic
_symmetry_Int_Tables_number 19
_symmetry_space_group_name_Hall 'P 2ac 2ab'
_symmetry_space_group_name_H-M 'P 21 21 21'
_cell_angle_alpha 90.0000
_cell_angle_beta 90.0000
_cell_angle_gamma 90.0000
_cell_formula_units_Z 4
_cell_length_a 8.2992(5)
_cell_length_b 9.2248(13)
_cell_length_c 27.3952(5)
_cell_measurement_reflns_used 16810
_cell_measurement_temperature 88.1
_cell_measurement_theta_max 27.6
_cell_measurement_theta_min 3.1
_cell_volume 2097.3(3)
_computing_cell_refinement PROCESS-AUTO
_computing_data_collection PROCESS-AUTO
_computing_data_reduction CrystalStructure
_computing_publication_material 'CrystalStructure 3.8'
_computing_structure_refinement CRYSTALS
_computing_structure_solution SIR2002
_diffrn_detector_area_resol_mean 10.00
_diffrn_measured_fraction_theta_full 0.996
_diffrn_measured_fraction_theta_max 0.996
_diffrn_measurement_device_type 'Rigaku RAXIS-RAPID'
_diffrn_measurement_method \w
_diffrn_radiation_type 'Mo K\a'
_diffrn_radiation_wavelength 0.71075
_diffrn_reflns_av_R_equivalents 0.060
_diffrn_reflns_limit_h_max 10
_diffrn_reflns_limit_h_min -10
_diffrn_reflns_limit_k_max 11
_diffrn_reflns_limit_k_min -11
_diffrn_reflns_limit_l_max 35
_diffrn_reflns_limit_l_min -35
_diffrn_reflns_number 19892
_diffrn_reflns_theta_full 27.48
_diffrn_reflns_theta_max 27.48
_exptl_absorpt_coefficient_mu 0.168
_exptl_absorpt_correction_T_max 0.983
_exptl_absorpt_correction_T_min 0.891
_exptl_absorpt_correction_type multi-scan
_exptl_absorpt_process_details
;
    Higashi, T. (1995). Program for Absorption Correction.
    Rigaku Corporation, Tokyo, Japan.
;
_exptl_crystal_colour colorless
_exptl_crystal_density_diffrn 1.271
_exptl_crystal_density_method 'not measured'
_exptl_crystal_description block
_exptl_crystal_F_000 856.00
_exptl_crystal_size_max 0.10
_exptl_crystal_size_mid 0.10
_exptl_crystal_size_min 0.10
_refine_diff_density_max 0.55
_refine_diff_density_min -0.79
_refine_ls_abs_structure_details 'Flack, H. D. (1983), Acta Cryst. A39, 876-881.  2038 Friedel Pairs'
_refine_ls_abs_structure_Flack 0.05(15)
_refine_ls_extinction_method none
_refine_ls_goodness_of_fit_ref 1.004
_refine_ls_hydrogen_treatment refall
_refine_ls_number_parameters 274
_refine_ls_number_reflns 3899
_refine_ls_R_factor_gt 0.0512
_refine_ls_shift/su_max 0.0000
_refine_ls_structure_factor_coef F
_refine_ls_weighting_details 'w = 1/[0.0019Fo^2^ + 1.0000\s(Fo^2^)]'
_refine_ls_weighting_scheme calc
_refine_ls_wR_factor_ref 0.0730
_reflns_number_gt 3877
_reflns_number_total 4776
_reflns_threshold_expression F^2^>2.0\s(F^2^)
_cod_data_source_file ja100101n_si_002.cif
_cod_data_source_block '_090804XGuo'
_cod_original_formula_sum 'C19 H29 F N O5 P '
_cod_database_code 4102030

loop_
_symmetry_equiv_pos_site_id
_symmetry_equiv_pos_as_xyz
1 +X,+Y,+Z
2 1/2+X,1/2-Y,-Z
3 -X,1/2+Y,1/2-Z
4 1/2-X,-Y,1/2+Z

loop_
_atom_site_label
_atom_site_type_symbol
_atom_site_fract_x
_atom_site_fract_y
_atom_site_fract_z
_atom_site_U_iso_or_equiv
_atom_site_adp_type
_atom_site_occupancy
_atom_site_symmetry_multiplicity
_atom_site_calc_flag
_atom_site_refinement_flags
_atom_site_disorder_assembly
_atom_site_disorder_group
P(1) P 0.31426(11) 0.46182(10) 0.25530(3) 0.01886(19) Uani 1.00 1 d . . .
F(2) F 1.1658(2) 0.6376(2) 0.10141(8) 0.0345(5) Uani 1.00 1 d . . .
O(3) O 0.4730(2) 0.5064(2) 0.05796(8) 0.0202(5) Uani 1.00 1 d . . .
O(4) O 0.3009(3) 0.6056(2) 0.23224(8) 0.0237(6) Uani 1.00 1 d . . .
O(5) O 0.4218(2) 0.4739(2) 0.30273(8) 0.0214(5) Uani 1.00 1 d . . .
O(6) O 0.1465(2) 0.3940(2) 0.27143(8) 0.0242(6) Uani 1.00 1 d . . .
O(7) O 0.4033(3) 0.2694(2) 0.06248(9) 0.0329(7) Uani 1.00 1 d . . .
N(8) N 0.5684(3) 0.3468(3) 0.21026(9) 0.0194(6) Uani 1.00 1 d . . .
C(9) C 0.3196(4) 0.3247(3) 0.16571(11) 0.0206(7) Uani 1.00 1 d . . .
C(10) C 0.6018(3) 0.3415(3) 0.15773(11) 0.0167(7) Uani 1.00 1 d . . .
C(11) C 0.8190(4) 0.5295(3) 0.17287(11) 0.0195(7) Uani 1.00 1 d . . .
C(12) C 0.4473(3) 0.4069(3) 0.13619(10) 0.0168(7) Uani 1.00 1 d . . .
C(13) C 0.4370(4) 0.3831(3) 0.08161(11) 0.0202(8) Uani 1.00 1 d . . .
C(14) C 0.9579(4) 0.6043(3) 0.15880(12) 0.0225(8) Uani 1.00 1 d . . .
C(15) C 1.0276(4) 0.5661(3) 0.11496(13) 0.0244(8) Uani 1.00 1 d . . .
C(16) C 0.9709(4) 0.4577(4) 0.08546(13) 0.0276(9) Uani 1.00 1 d . . .
C(17) C 0.8344(4) 0.3837(4) 0.10089(12) 0.0244(8) Uani 1.00 1 d . . .
C(18) C 0.7569(3) 0.4206(3) 0.14397(11) 0.0168(7) Uani 1.00 1 d . . .
C(19) C 0.0160(4) 0.4858(4) 0.28920(13) 0.0294(9) Uani 1.00 1 d . . .
C(20) C 0.4758(4) 0.5142(4) 0.00350(12) 0.0251(8) Uani 1.00 1 d . . .
C(21) C 0.5552(5) 0.3965(5) 0.37608(14) 0.0395(11) Uani 1.00 1 d . . .
C(22) C 0.3089(5) 0.4852(4) -0.01616(12) 0.0314(9) Uani 1.00 1 d . . .
C(23) C 0.0375(5) 0.5192(4) 0.34314(14) 0.0343(10) Uani 1.00 1 d . . .
C(24) C 0.3943(4) 0.3196(3) 0.21688(11) 0.0181(8) Uani 1.00 1 d . . .
C(25) C 0.4507(4) 0.3501(4) 0.33443(12) 0.0273(9) Uani 1.00 1 d . . .
C(26) C 0.6002(5) 0.4112(5) -0.01647(13) 0.0417(12) Uani 1.00 1 d . . .
C(27) C 0.5241(6) 0.6703(5) -0.00475(15) 0.0476(13) Uani 1.00 1 d . . .
H(1) H 0.7670 0.5545 0.2026 0.023 Uiso 1.00 1 c R . .
H(2) H 1.0022 0.6793 0.1784 0.027 Uiso 1.00 1 c R . .
H(3) H 1.0237 0.4336 0.0558 0.033 Uiso 1.00 1 c R . .
H(4) H 0.7933 0.3070 0.0814 0.029 Uiso 1.00 1 c R . .
H(5) H 0.6655 0.3846 0.3677 0.048 Uiso 1.00 1 c R . .
H(6) H 0.5313 0.3398 0.4041 0.048 Uiso 1.00 1 c R . .
H(7) H 0.5344 0.4957 0.3829 0.048 Uiso 1.00 1 c R . .
H(8) H 0.2961 0.3842 -0.0217 0.038 Uiso 1.00 1 c R . .
H(9) H 0.2944 0.5362 -0.0460 0.038 Uiso 1.00 1 c R . .
H(10) H 0.2311 0.5170 0.0069 0.038 Uiso 1.00 1 c R . .
H(11) H -0.0157 0.4470 0.3619 0.042 Uiso 1.00 1 c R . .
H(12) H -0.0069 0.6116 0.3505 0.042 Uiso 1.00 1 c R . .
H(13) H 0.1492 0.5190 0.3508 0.042 Uiso 1.00 1 c R . .
H(14) H 0.7012 0.4590 -0.0192 0.050 Uiso 1.00 1 c R . .
H(15) H 0.5672 0.3781 -0.0478 0.050 Uiso 1.00 1 c R . .
H(16) H 0.6103 0.3308 0.0050 0.050 Uiso 1.00 1 c R . .
H(17) H 0.4299 0.7285 -0.0065 0.057 Uiso 1.00 1 c R . .
H(18) H 0.5825 0.6781 -0.0345 0.057 Uiso 1.00 1 c R . .
H(19) H 0.5896 0.7024 0.0215 0.058 Uiso 1.00 1 c R . .
H(20) H 0.2201 0.3756 0.1660 0.025 Uiso 1.00 1 c R . .
H(21) H 0.3033 0.2303 0.1528 0.025 Uiso 1.00 1 c R . .
H(22) H 0.0163 0.5743 0.2715 0.035 Uiso 1.00 1 c R . .
H(23) H -0.0840 0.4377 0.2844 0.035 Uiso 1.00 1 c R . .
H(24) H 0.3509 0.3142 0.3464 0.033 Uiso 1.00 1 c R . .
H(25) H 0.5041 0.2759 0.3166 0.033 Uiso 1.00 1 c R . .
H(26) H 0.6097 0.2431 0.1478 0.020 Uiso 1.00 1 c R . .
H(27) H 0.4420 0.5076 0.1433 0.020 Uiso 1.00 1 c R . .
H(28) H 0.3770 0.2275 0.2315 0.022 Uiso 1.00 1 c R . .
H(29) H 0.6448 0.3654 0.2353 0.024 Uiso 1.00 1 c R . .

loop_
_atom_site_aniso_label
_atom_site_aniso_U_11
_atom_site_aniso_U_22
_atom_site_aniso_U_33
_atom_site_aniso_U_12
_atom_site_aniso_U_13
_atom_site_aniso_U_23
P(1) 0.0213(4) 0.0199(4) 0.0154(3) -0.0015(3) 0.0004(3) -0.0004(3)
F(2) 0.0185(10) 0.0425(13) 0.0425(11) -0.0065(10) 0.0066(9) 0.0123(10)
O(3) 0.0259(12) 0.0179(12) 0.0168(10) -0.0028(9) 0.0017(9) 0.0010(8)
O(4) 0.0292(13) 0.0208(12) 0.0211(10) 0.0014(11) -0.0033(10) 0.0020(9)
O(5) 0.0234(12) 0.0234(12) 0.0175(10) 0.0012(10) -0.0036(9) -0.0003(9)
O(6) 0.0206(13) 0.0296(13) 0.0224(10) -0.0014(10) 0.0040(9) 0.0008(10)
O(7) 0.0586(19) 0.0196(13) 0.0205(12) -0.0033(12) -0.0074(12) -0.0006(10)
N(8) 0.0164(14) 0.0259(15) 0.0161(12) -0.0044(12) 0.0000(10) -0.0009(10)
C(9) 0.0200(16) 0.0184(15) 0.0235(15) -0.0031(14) 0.0001(14) -0.0024(12)
C(10) 0.0140(16) 0.0170(16) 0.0191(14) -0.0006(12) -0.0028(11) 0.0028(12)
C(11) 0.0208(15) 0.0162(15) 0.0214(14) 0.0062(14) 0.0013(13) 0.0007(12)
C(12) 0.0190(16) 0.0140(15) 0.0175(14) 0.0019(13) -0.0025(12) -0.0020(11)
C(13) 0.0216(17) 0.0203(16) 0.0188(14) 0.0009(13) -0.0014(12) 0.0016(13)
C(14) 0.0195(17) 0.0197(16) 0.0282(16) -0.0007(14) -0.0027(13) -0.0016(14)
C(15) 0.0153(15) 0.0256(19) 0.0323(17) 0.0023(13) 0.0021(13) 0.0103(14)
C(16) 0.0230(17) 0.0331(19) 0.0267(17) 0.0044(16) 0.0084(14) 0.0055(16)
C(17) 0.0224(17) 0.0255(18) 0.0253(15) 0.0002(15) 0.0022(13) -0.0021(14)
C(18) 0.0138(15) 0.0170(16) 0.0195(14) 0.0011(12) -0.0018(11) 0.0005(11)
C(19) 0.0210(18) 0.040(2) 0.0275(17) 0.0045(16) 0.0057(13) 0.0048(15)
C(20) 0.0318(19) 0.0290(19) 0.0146(14) 0.0003(15) 0.0038(13) 0.0056(13)
C(21) 0.045(2) 0.035(2) 0.038(2) 0.003(2) -0.0168(19) 0.0032(18)
C(22) 0.040(2) 0.038(2) 0.0152(13) 0.0066(19) 0.0007(15) 0.0059(14)
C(23) 0.029(2) 0.038(2) 0.036(2) 0.0047(18) 0.0057(16) -0.0054(17)
C(24) 0.0197(17) 0.0133(15) 0.0214(15) -0.0004(13) -0.0011(12) -0.0013(12)
C(25) 0.038(2) 0.0223(18) 0.0214(16) -0.0013(16) -0.0040(15) 0.0048(13)
C(26) 0.032(2) 0.073(3) 0.0209(16) 0.015(2) 0.0065(15) -0.0017(19)
C(27) 0.070(3) 0.046(2) 0.027(2) -0.026(2) -0.001(2) 0.0147(19)

loop_
_atom_type_symbol
_atom_type_description
_atom_type_scat_dispersion_real
_atom_type_scat_dispersion_imag
_atom_type_scat_source
C C 0.003 0.002
;
International Tables for Crystallography
(1992, Vol. C, Tables 4.2.6.8 and 6.1.1.4)
;
H H 0.000 0.000
;
International Tables for Crystallography
(1992, Vol. C, Table 6.1.1.4)
;
F F 0.017 0.010
;
International Tables for Crystallography
(1992, Vol. C, Tables 4.2.6.8 and 6.1.1.4)
;
N N 0.006 0.003
;
International Tables for Crystallography
(1992, Vol. C, Tables 4.2.6.8 and 6.1.1.4)
;
O O 0.011 0.006
;
International Tables for Crystallography
(1992, Vol. C, Tables 4.2.6.8 and 6.1.1.4)
;
P P 0.102 0.094
;
International Tables for Crystallography
(1992, Vol. C, Tables 4.2.6.8 and 6.1.1.4)
;

loop_
_geom_angle_atom_site_label_1
_geom_angle_atom_site_label_2
_geom_angle_atom_site_label_3
_geom_angle
_geom_angle_publ_flag
_geom_angle_site_symmetry_1
_geom_angle_site_symmetry_2
_geom_angle_site_symmetry_3
O(4) P(1) O(5) 109.37(13) yes . . .
O(4) P(1) O(6) 114.06(14) yes . . .
O(4) P(1) C(24) 115.54(14) yes . . .
O(5) P(1) O(6) 107.09(12) yes . . .
O(5) P(1) C(24) 108.79(14) yes . . .
O(6) P(1) C(24) 101.43(14) yes . . .
C(13) O(3) C(20) 121.7(2) yes . . .
P(1) O(5) C(25) 121.9(2) yes . . .
P(1) O(6) C(19) 121.0(2) yes . . .
C(10) N(8) C(24) 107.4(2) yes . . .
C(12) C(9) C(24) 102.6(2) yes . . .
N(8) C(10) C(12) 101.9(2) yes . . .
N(8) C(10) C(18) 112.7(2) yes . . .
C(12) C(10) C(18) 114.9(2) yes . . .
C(14) C(11) C(18) 120.6(2) yes . . .
C(9) C(12) C(10) 100.4(2) yes . . .
C(9) C(12) C(13) 114.2(2) yes . . .
C(10) C(12) C(13) 111.7(2) yes . . .
O(3) C(13) O(7) 125.4(2) yes . . .
O(3) C(13) C(12) 109.9(2) yes . . .
O(7) C(13) C(12) 124.7(2) yes . . .
C(11) C(14) C(15) 117.4(3) yes . . .
F(2) C(15) C(14) 117.6(3) yes . . .
F(2) C(15) C(16) 118.6(3) yes . . .
C(14) C(15) C(16) 123.8(3) yes . . .
C(15) C(16) C(17) 117.4(3) yes . . .
C(16) C(17) C(18) 121.1(3) yes . . .
C(10) C(18) C(11) 121.4(2) yes . . .
C(10) C(18) C(17) 118.9(2) yes . . .
C(11) C(18) C(17) 119.6(3) yes . . .
O(6) C(19) C(23) 110.8(2) yes . . .
O(3) C(20) C(22) 109.5(2) yes . . .
O(3) C(20) C(26) 110.1(2) yes . . .
O(3) C(20) C(27) 101.5(2) yes . . .
C(22) C(20) C(26) 112.8(3) yes . . .
C(22) C(20) C(27) 111.0(3) yes . . .
C(26) C(20) C(27) 111.4(3) yes . . .
P(1) C(24) N(8) 107.9(2) yes . . .
P(1) C(24) C(9) 111.2(2) yes . . .
N(8) C(24) C(9) 106.1(2) yes . . .
O(5) C(25) C(21) 109.1(3) yes . . .
C(10) N(8) H(29) 126.0(3) no . . .
C(24) N(8) H(29) 126.5(3) no . . .
C(12) C(9) H(20) 111.1(3) no . . .
C(12) C(9) H(21) 110.8(3) no . . .
C(24) C(9) H(20) 111.1(3) no . . .
C(24) C(9) H(21) 111.8(3) no . . .
H(20) C(9) H(21) 109.5(4) no . . .
N(8) C(10) H(26) 109.1(3) no . . .
C(12) C(10) H(26) 108.8(3) no . . .
C(18) C(10) H(26) 109.1(3) no . . .
C(14) C(11) H(1) 119.4(3) no . . .
C(18) C(11) H(1) 119.9(3) no . . .
C(9) C(12) H(27) 110.1(3) no . . .
C(10) C(12) H(27) 110.1(3) no . . .
C(13) C(12) H(27) 110.0(3) no . . .
C(11) C(14) H(2) 121.5(3) no . . .
C(15) C(14) H(2) 121.1(3) no . . .
C(15) C(16) H(3) 121.1(4) no . . .
C(17) C(16) H(3) 121.5(4) no . . .
C(16) C(17) H(4) 119.2(3) no . . .
C(18) C(17) H(4) 119.6(3) no . . .
O(6) C(19) H(22) 109.1(3) no . . .
O(6) C(19) H(23) 109.4(4) no . . .
C(23) C(19) H(22) 108.8(4) no . . .
C(23) C(19) H(23) 109.3(3) no . . .
H(22) C(19) H(23) 109.5(4) no . . .
C(25) C(21) H(5) 110.0(4) no . . .
C(25) C(21) H(6) 109.8(4) no . . .
C(25) C(21) H(7) 108.7(4) no . . .
H(5) C(21) H(6) 109.5(5) no . . .
H(5) C(21) H(7) 109.5(6) no . . .
H(6) C(21) H(7) 109.5(5) no . . .
C(20) C(22) H(8) 109.4(4) no . . .
C(20) C(22) H(9) 109.6(4) no . . .
C(20) C(22) H(10) 109.4(3) no . . .
H(8) C(22) H(9) 109.5(4) no . . .
H(8) C(22) H(10) 109.5(5) no . . .
H(9) C(22) H(10) 109.5(5) no . . .
C(19) C(23) H(11) 109.2(4) no . . .
C(19) C(23) H(12) 110.1(4) no . . .
C(19) C(23) H(13) 109.1(4) no . . .
H(11) C(23) H(12) 109.5(5) no . . .
H(11) C(23) H(13) 109.5(5) no . . .
H(12) C(23) H(13) 109.5(5) no . . .
P(1) C(24) H(28) 110.4(3) no . . .
N(8) C(24) H(28) 110.6(3) no . . .
C(9) C(24) H(28) 110.6(3) no . . .
O(5) C(25) H(24) 109.7(4) no . . .
O(5) C(25) H(25) 109.6(3) no . . .
C(21) C(25) H(24) 109.9(3) no . . .
C(21) C(25) H(25) 109.1(4) no . . .
H(24) C(25) H(25) 109.5(4) no . . .
C(20) C(26) H(14) 109.9(5) no . . .
C(20) C(26) H(15) 109.4(4) no . . .
C(20) C(26) H(16) 109.1(4) no . . .
H(14) C(26) H(15) 109.5(5) no . . .
H(14) C(26) H(16) 109.5(5) no . . .
H(15) C(26) H(16) 109.5(6) no . . .
C(20) C(27) H(17) 109.1(5) no . . .
C(20) C(27) H(18) 109.6(4) no . . .
C(20) C(27) H(19) 109.6(4) no . . .
H(17) C(27) H(18) 109.5(5) no . . .
H(17) C(27) H(19) 109.5(5) no . . .
H(18) C(27) H(19) 109.5(6) no . . .

loop_
_geom_bond_atom_site_label_1
_geom_bond_atom_site_label_2
_geom_bond_distance
_geom_bond_publ_flag
_geom_bond_site_symmetry_1
_geom_bond_site_symmetry_2
P(1) O(4) 1.473(2) yes . .
P(1) O(5) 1.580(2) yes . .
P(1) O(6) 1.589(2) yes . .
P(1) C(24) 1.808(3) yes . .
F(2) C(15) 1.374(4) yes . .
O(3) C(13) 1.343(3) yes . .
O(3) C(20) 1.494(3) yes . .
O(5) C(25) 1.454(4) yes . .
O(6) C(19) 1.458(4) yes . .
O(7) C(13) 1.205(4) yes . .
N(8) C(10) 1.466(3) yes . .
N(8) C(24) 1.477(4) yes . .
C(9) C(12) 1.534(4) yes . .
C(9) C(24) 1.534(4) yes . .
C(10) C(12) 1.535(4) yes . .
C(10) C(18) 1.527(4) yes . .
C(11) C(14) 1.398(4) yes . .
C(11) C(18) 1.379(4) yes . .
C(12) C(13) 1.514(4) yes . .
C(14) C(15) 1.379(4) yes . .
C(15) C(16) 1.370(5) yes . .
C(16) C(17) 1.388(5) yes . .
C(17) C(18) 1.387(4) yes . .
C(19) C(23) 1.520(5) yes . .
C(20) C(22) 1.510(5) yes . .
C(20) C(26) 1.506(5) yes . .
C(20) C(27) 1.512(5) yes . .
C(21) C(25) 1.496(5) yes . .
N(8) H(29) 0.950(3) no . .
C(9) H(20) 0.950(5) no . .
C(9) H(21) 0.950(4) no . .
C(10) H(26) 0.950(4) no . .
C(11) H(1) 0.950(4) no . .
C(12) H(27) 0.950(4) no . .
C(14) H(2) 0.950(4) no . .
C(16) H(3) 0.950(5) no . .
C(17) H(4) 0.950(5) no . .
C(19) H(22) 0.950(5) no . .
C(19) H(23) 0.950(5) no . .
C(21) H(5) 0.950(6) no . .
C(21) H(6) 0.950(5) no . .
C(21) H(7) 0.950(6) no . .
C(22) H(8) 0.950(5) no . .
C(22) H(9) 0.950(4) no . .
C(22) H(10) 0.950(5) no . .
C(23) H(11) 0.950(5) no . .
C(23) H(12) 0.950(5) no . .
C(23) H(13) 0.950(5) no . .
C(24) H(28) 0.950(4) no . .
C(25) H(24) 0.950(5) no . .
C(25) H(25) 0.950(5) no . .
C(26) H(14) 0.950(6) no . .
C(26) H(15) 0.950(5) no . .
C(26) H(16) 0.950(6) no . .
C(27) H(17) 0.950(7) no . .
C(27) H(18) 0.950(6) no . .
C(27) H(19) 0.950(6) no . .

loop_
_geom_contact_atom_site_label_1
_geom_contact_atom_site_label_2
_geom_contact_distance
_geom_contact_publ_flag
_geom_contact_site_symmetry_1
_geom_contact_site_symmetry_2
P(1) N(8) 2.664(2) ? . .
P(1) C(9) 2.762(3) ? . .
P(1) C(12) 3.482(2) ? . .
P(1) C(19) 2.653(3) ? . .
P(1) C(23) 3.368(4) ? . .
P(1) C(25) 2.654(3) ? . .
F(2) O(3) 3.063(3) ? . 1_655
F(2) C(12) 3.301(3) ? . 1_655
F(2) C(13) 3.297(4) ? . 1_655
F(2) C(14) 2.354(4) ? . .
F(2) C(16) 2.359(4) ? . .
F(2) C(21) 3.383(5) ? . 3_755
F(2) C(27) 3.397(4) ? . 2_565
O(3) F(2) 3.063(3) ? . 1_455
O(3) O(7) 2.265(3) ? . .
O(3) C(10) 3.305(3) ? . .
O(3) C(12) 2.341(3) ? . .
O(3) C(17) 3.415(4) ? . .
O(3) C(18) 3.425(3) ? . .
O(3) C(22) 2.453(4) ? . .
O(3) C(26) 2.458(4) ? . .
O(3) C(27) 2.327(4) ? . .
O(4) O(5) 2.492(3) ? . .
O(4) O(6) 2.570(3) ? . .
O(4) N(8) 3.315(3) ? . .
O(4) N(8) 2.934(3) ? . 3_655
O(4) C(9) 3.172(3) ? . .
O(4) C(12) 3.429(3) ? . .
O(4) C(14) 3.486(4) ? . 1_455
O(4) C(19) 3.041(4) ? . .
O(4) C(24) 2.782(4) ? . .
O(4) C(24) 3.498(4) ? . 3_655
O(4) C(25) 3.560(4) ? . 3_655
O(5) O(4) 2.492(3) ? . .
O(5) O(6) 2.549(3) ? . .
O(5) N(8) 3.045(3) ? . .
O(5) N(8) 3.460(3) ? . 3_655
O(5) C(10) 3.566(4) ? . 3_655
O(5) C(19) 3.390(4) ? . .
O(5) C(21) 2.403(4) ? . .
O(5) C(23) 3.402(4) ? . .
O(5) C(24) 2.758(3) ? . .
O(5) C(24) 3.576(4) ? . 3_655
O(6) O(4) 2.570(3) ? . .
O(6) O(5) 2.549(3) ? . .
O(6) C(9) 3.296(3) ? . .
O(6) C(14) 3.398(4) ? . 3_645
O(6) C(23) 2.452(4) ? . .
O(6) C(24) 2.634(3) ? . .
O(6) C(25) 3.085(4) ? . .
O(7) O(3) 2.265(3) ? . .
O(7) C(9) 2.956(3) ? . .
O(7) C(10) 3.157(4) ? . .
O(7) C(12) 2.412(3) ? . .
O(7) C(20) 2.841(4) ? . .
O(7) C(22) 3.036(4) ? . .
O(7) C(26) 3.010(4) ? . .
O(7) C(26) 3.269(5) ? . 2_455
N(8) P(1) 2.664(2) ? . .
N(8) O(4) 3.315(3) ? . .
N(8) O(4) 2.934(3) ? . 3_645
N(8) O(5) 3.045(3) ? . .
N(8) O(5) 3.460(3) ? . 3_645
N(8) C(9) 2.407(4) ? . .
N(8) C(11) 2.866(4) ? . .
N(8) C(12) 2.331(3) ? . .
N(8) C(18) 2.492(4) ? . .
N(8) C(25) 3.539(4) ? . .
C(9) P(1) 2.762(3) ? . .
C(9) O(4) 3.172(3) ? . .
C(9) O(6) 3.296(3) ? . .
C(9) O(7) 2.956(3) ? . .
C(9) N(8) 2.407(4) ? . .
C(9) C(10) 2.357(4) ? . .
C(9) C(13) 2.559(4) ? . .
C(9) C(15) 3.573(4) ? . 1_455
C(10) O(3) 3.305(3) ? . .
C(10) O(5) 3.566(4) ? . 3_645
C(10) O(7) 3.157(4) ? . .
C(10) C(9) 2.357(4) ? . .
C(10) C(11) 2.536(4) ? . .
C(10) C(13) 2.523(4) ? . .
C(10) C(17) 2.511(4) ? . .
C(10) C(24) 2.373(4) ? . .
C(11) N(8) 2.866(4) ? . .
C(11) C(10) 2.536(4) ? . .
C(11) C(12) 3.436(4) ? . .
C(11) C(15) 2.373(4) ? . .
C(11) C(16) 2.786(4) ? . .
C(11) C(17) 2.390(4) ? . .
C(12) P(1) 3.482(2) ? . .
C(12) F(2) 3.301(3) ? . 1_455
C(12) O(3) 2.341(3) ? . .
C(12) O(4) 3.429(3) ? . .
C(12) O(7) 2.412(3) ? . .
C(12) N(8) 2.331(3) ? . .
C(12) C(11) 3.436(4) ? . .
C(12) C(17) 3.362(4) ? . .
C(12) C(18) 2.582(4) ? . .
C(12) C(24) 2.393(4) ? . .
C(13) F(2) 3.297(4) ? . 1_455
C(13) C(9) 2.559(4) ? . .
C(13) C(10) 2.523(4) ? . .
C(13) C(17) 3.340(4) ? . .
C(13) C(18) 3.176(4) ? . .
C(13) C(20) 2.479(4) ? . .
C(13) C(22) 3.032(4) ? . .
C(13) C(26) 3.020(4) ? . .
C(14) F(2) 2.354(4) ? . .
C(14) O(4) 3.486(4) ? . 1_655
C(14) O(6) 3.398(4) ? . 3_655
C(14) C(16) 2.424(5) ? . .
C(14) C(17) 2.776(4) ? . .
C(14) C(18) 2.412(4) ? . .
C(15) C(9) 3.573(4) ? . 1_655
C(15) C(11) 2.373(4) ? . .
C(15) C(17) 2.356(5) ? . .
C(15) C(18) 2.735(4) ? . .
C(16) F(2) 2.359(4) ? . .
C(16) C(11) 2.786(4) ? . .
C(16) C(14) 2.424(5) ? . .
C(16) C(18) 2.417(4) ? . .
C(17) O(3) 3.415(4) ? . .
C(17) C(10) 2.511(4) ? . .
C(17) C(11) 2.390(4) ? . .
C(17) C(12) 3.362(4) ? . .
C(17) C(13) 3.340(4) ? . .
C(17) C(14) 2.776(4) ? . .
C(17) C(15) 2.356(5) ? . .
C(18) O(3) 3.425(3) ? . .
C(18) N(8) 2.492(4) ? . .
C(18) C(12) 2.582(4) ? . .
C(18) C(13) 3.176(4) ? . .
C(18) C(14) 2.412(4) ? . .
C(18) C(15) 2.735(4) ? . .
C(18) C(16) 2.417(4) ? . .
C(19) P(1) 2.653(3) ? . .
C(19) O(4) 3.041(4) ? . .
C(19) O(5) 3.390(4) ? . .
C(20) O(7) 2.841(4) ? . .
C(20) C(13) 2.479(4) ? . .
C(21) F(2) 3.383(5) ? . 3_745
C(21) O(5) 2.403(4) ? . .
C(22) O(3) 2.453(4) ? . .
C(22) O(7) 3.036(4) ? . .
C(22) C(13) 3.032(4) ? . .
C(22) C(26) 2.513(6) ? . .
C(22) C(27) 2.490(6) ? . .
C(23) P(1) 3.368(4) ? . .
C(23) O(5) 3.402(4) ? . .
C(23) O(6) 2.452(4) ? . .
C(24) O(4) 2.782(4) ? . .
C(24) O(4) 3.498(4) ? . 3_645
C(24) O(5) 2.758(3) ? . .
C(24) O(5) 3.576(4) ? . 3_645
C(24) O(6) 2.634(3) ? . .
C(24) C(10) 2.373(4) ? . .
C(24) C(12) 2.393(4) ? . .
C(24) C(25) 3.266(4) ? . .
C(25) P(1) 2.654(3) ? . .
C(25) O(4) 3.560(4) ? . 3_645
C(25) O(6) 3.085(4) ? . .
C(25) N(8) 3.539(4) ? . .
C(25) C(24) 3.266(4) ? . .
C(26) O(3) 2.458(4) ? . .
C(26) O(7) 3.010(4) ? . .
C(26) O(7) 3.269(5) ? . 2_555
C(26) C(13) 3.020(4) ? . .
C(26) C(22) 2.513(6) ? . .
C(26) C(27) 2.493(6) ? . .
C(27) F(2) 3.397(4) ? . 2_465
C(27) O(3) 2.327(4) ? . .
C(27) C(22) 2.490(6) ? . .
C(27) C(26) 2.493(6) ? . .
P(1) H(13) 2.999(4) ? . .
P(1) H(20) 2.689(3) ? . .
P(1) H(21) 3.530(3) ? . .
P(1) H(22) 2.718(3) ? . .
P(1) H(23) 3.407(3) ? . .
P(1) H(24) 2.860(3) ? . .
P(1) H(25) 2.871(3) ? . .
P(1) H(27) 3.273(2) ? . .
P(1) H(28) 2.317(3) ? . .
P(1) H(28) 3.564(3) ? . 3_655
P(1) H(29) 2.936(2) ? . .
F(2) H(2) 2.539(4) ? . .
F(2) H(3) 2.548(4) ? . .
F(2) H(5) 2.805(5) ? . 3_755
F(2) H(6) 3.134(5) ? . 3_755
F(2) H(10) 2.869(4) ? . 1_655
F(2) H(11) 3.272(4) ? . 3_655
F(2) H(17) 3.481(5) ? . 2_565
F(2) H(18) 2.595(4) ? . 2_565
F(2) H(20) 3.029(3) ? . 1_655
F(2) H(27) 2.831(3) ? . 1_655
O(3) H(4) 3.296(4) ? . .
O(3) H(6) 3.247(5) ? . 3_655
O(3) H(8) 2.862(4) ? . .
O(3) H(9) 3.222(4) ? . .
O(3) H(10) 2.449(4) ? . .
O(3) H(14) 2.871(4) ? . .
O(3) H(15) 3.225(4) ? . .
O(3) H(16) 2.455(4) ? . .
O(3) H(17) 2.729(4) ? . .
O(3) H(18) 3.121(4) ? . .
O(3) H(19) 2.281(5) ? . .
O(3) H(27) 2.353(3) ? . .
O(4) H(2) 2.964(4) ? . 1_455
O(4) H(13) 3.573(4) ? . .
O(4) H(20) 2.872(3) ? . .
O(4) H(22) 2.611(4) ? . .
O(4) H(23) 3.583(4) ? . 3_555
O(4) H(25) 2.623(4) ? . 3_655
O(4) H(27) 2.850(3) ? . .
O(4) H(28) 3.545(4) ? . .
O(4) H(28) 3.065(4) ? . 3_655
O(4) H(29) 2.595(3) ? . 3_655
O(5) H(5) 2.817(4) ? . .
O(5) H(6) 3.173(4) ? . .
O(5) H(7) 2.395(4) ? . .
O(5) H(13) 2.650(4) ? . .
O(5) H(21) 3.505(4) ? . 3_655
O(5) H(22) 3.594(4) ? . .
O(5) H(24) 1.987(4) ? . .
O(5) H(25) 1.986(4) ? . .
O(5) H(26) 2.842(4) ? . 3_655
O(5) H(28) 3.018(3) ? . .
O(5) H(28) 3.024(4) ? . 3_655
O(5) H(29) 2.800(3) ? . .
O(6) H(1) 3.291(4) ? . 3_645
O(6) H(2) 2.708(4) ? . 3_645
O(6) H(11) 2.862(4) ? . .
O(6) H(12) 3.216(4) ? . .
O(6) H(13) 2.460(4) ? . .
O(6) H(20) 2.958(3) ? . .
O(6) H(22) 1.983(4) ? . .
O(6) H(22) 3.450(4) ? . 3_545
O(6) H(23) 1.987(4) ? . .
O(6) H(24) 2.764(4) ? . .
O(6) H(25) 3.395(4) ? . .
O(6) H(28) 2.687(4) ? . .
O(7) H(3) 3.500(4) ? . 1_455
O(7) H(4) 3.296(4) ? . .
O(7) H(7) 2.980(5) ? . 3_645
O(7) H(8) 2.690(4) ? . .
O(7) H(10) 3.095(4) ? . .
O(7) H(14) 2.943(5) ? . 2_455
O(7) H(15) 3.461(4) ? . .
O(7) H(15) 3.129(5) ? . 2_455
O(7) H(16) 2.398(4) ? . .
O(7) H(16) 3.191(5) ? . 2_455
O(7) H(20) 3.363(4) ? . .
O(7) H(21) 2.633(4) ? . .
O(7) H(26) 2.907(4) ? . .
O(7) H(27) 3.136(3) ? . .
N(8) H(1) 2.536(4) ? . .
N(8) H(20) 3.146(4) ? . .
N(8) H(21) 2.911(4) ? . .
N(8) H(25) 3.034(4) ? . .
N(8) H(26) 1.991(4) ? . .
N(8) H(27) 2.581(4) ? . .
N(8) H(28) 2.018(4) ? . .
C(9) H(7) 3.528(5) ? . 3_645
C(9) H(12) 3.286(5) ? . 3_545
C(9) H(26) 2.570(4) ? . .
C(9) H(27) 2.063(4) ? . .
C(9) H(28) 2.069(4) ? . .
C(9) H(29) 3.326(4) ? . .
C(10) H(1) 2.693(4) ? . .
C(10) H(4) 2.646(4) ? . .
C(10) H(7) 3.562(5) ? . 3_645
C(10) H(20) 3.191(4) ? . .
C(10) H(21) 2.684(4) ? . .
C(10) H(27) 2.064(4) ? . .
C(10) H(28) 2.944(4) ? . .
C(10) H(29) 2.166(3) ? . .
C(11) H(2) 2.060(4) ? . .
C(11) H(4) 3.246(4) ? . .
C(11) H(22) 3.185(4) ? . 1_655
C(11) H(23) 3.272(4) ? . 1_655
C(11) H(24) 3.028(4) ? . 3_655
C(11) H(25) 3.527(5) ? . 3_655
C(11) H(26) 3.236(4) ? . .
C(11) H(27) 3.238(4) ? . .
C(11) H(28) 3.584(4) ? . 3_655
C(11) H(29) 2.703(4) ? . .
C(12) H(1) 3.493(4) ? . .
C(12) H(4) 3.369(4) ? . .
C(12) H(20) 2.075(4) ? . .
C(12) H(21) 2.071(4) ? . .
C(12) H(26) 2.049(4) ? . .
C(12) H(28) 3.146(4) ? . .
C(12) H(29) 3.195(3) ? . .
C(13) H(3) 3.533(4) ? . 1_455
C(13) H(4) 3.039(4) ? . .
C(13) H(8) 3.063(4) ? . .
C(13) H(10) 2.938(4) ? . .
C(13) H(14) 3.595(5) ? . .
C(13) H(16) 2.589(5) ? . .
C(13) H(20) 2.930(4) ? . .
C(13) H(21) 2.649(4) ? . .
C(13) H(26) 2.647(4) ? . .
C(13) H(27) 2.044(4) ? . .
C(14) H(1) 2.040(4) ? . .
C(14) H(3) 3.277(4) ? . .
C(14) H(11) 3.247(5) ? . 3_655
C(14) H(20) 3.037(4) ? . 1_655
C(14) H(22) 3.136(4) ? . 1_655
C(14) H(24) 3.216(5) ? . 3_655
C(15) H(1) 3.233(4) ? . .
C(15) H(2) 2.039(4) ? . .
C(15) H(3) 2.031(5) ? . .
C(15) H(4) 3.216(5) ? . .
C(15) H(10) 3.438(5) ? . 1_655
C(15) H(11) 3.572(5) ? . 3_655
C(15) H(18) 3.262(5) ? . 2_565
C(15) H(20) 2.756(4) ? . 1_655
C(15) H(27) 3.567(4) ? . 1_655
C(16) H(2) 3.276(5) ? . .
C(16) H(4) 2.029(5) ? . .
C(16) H(10) 3.097(5) ? . 1_655
C(16) H(15) 3.362(6) ? . 2_555
C(16) H(20) 3.117(4) ? . 1_655
C(17) H(1) 3.249(4) ? . .
C(17) H(3) 2.051(4) ? . .
C(17) H(8) 3.304(5) ? . 2_555
C(17) H(12) 3.181(5) ? . 3_645
C(17) H(14) 3.539(4) ? . .
C(17) H(15) 3.418(5) ? . 2_555
C(17) H(16) 3.256(5) ? . .
C(17) H(26) 2.610(4) ? . .
C(18) H(1) 2.027(4) ? . .
C(18) H(2) 3.275(4) ? . .
C(18) H(3) 3.280(4) ? . .
C(18) H(4) 2.032(4) ? . .
C(18) H(12) 3.529(5) ? . 3_645
C(18) H(26) 2.046(4) ? . .
C(18) H(27) 2.733(4) ? . .
C(18) H(29) 2.717(3) ? . .
C(19) H(1) 3.210(4) ? . 1_455
C(19) H(2) 3.522(5) ? . 1_455
C(19) H(2) 2.968(5) ? . 3_645
C(19) H(11) 2.041(5) ? . .
C(19) H(12) 2.051(5) ? . .
C(19) H(13) 2.040(5) ? . .
C(19) H(24) 3.562(5) ? . .
C(19) H(29) 3.592(4) ? . 1_455
C(20) H(8) 2.034(5) ? . .
C(20) H(9) 2.036(5) ? . .
C(20) H(10) 2.033(5) ? . .
C(20) H(14) 2.036(5) ? . .
C(20) H(15) 2.030(5) ? . .
C(20) H(16) 2.027(6) ? . .
C(20) H(17) 2.032(5) ? . .
C(20) H(18) 2.038(5) ? . .
C(20) H(19) 2.038(6) ? . .
C(21) H(19) 3.537(6) ? . 3_645
C(21) H(21) 3.389(5) ? . 3_655
C(21) H(24) 2.027(5) ? . .
C(21) H(25) 2.017(5) ? . .
C(21) H(26) 3.539(5) ? . 3_655
C(22) H(3) 3.116(5) ? . 1_455
C(22) H(4) 3.237(5) ? . 2_455
C(22) H(14) 3.266(6) ? . .
C(22) H(15) 2.514(6) ? . .
C(22) H(16) 2.936(6) ? . .
C(22) H(16) 3.363(6) ? . 2_455
C(22) H(17) 2.472(6) ? . .
C(22) H(18) 2.928(6) ? . .
C(22) H(19) 3.242(6) ? . .
C(22) H(19) 3.411(6) ? . 2_465
C(23) H(2) 3.208(5) ? . 3_645
C(23) H(5) 3.396(6) ? . 1_455
C(23) H(9) 3.381(5) ? . 4_565
C(23) H(15) 3.254(5) ? . 4_565
C(23) H(21) 3.436(5) ? . 3_555
C(23) H(22) 2.036(5) ? . .
C(23) H(23) 2.042(5) ? . .
C(23) H(24) 3.217(5) ? . .
C(23) H(26) 3.592(5) ? . 3_655
C(24) H(1) 3.555(4) ? . 3_645
C(24) H(20) 2.074(4) ? . .
C(24) H(21) 2.082(4) ? . .
C(24) H(24) 3.567(4) ? . .
C(24) H(25) 2.909(4) ? . .
C(24) H(26) 2.697(4) ? . .
C(24) H(27) 2.688(4) ? . .
C(24) H(29) 2.181(4) ? . .
C(25) H(1) 3.424(4) ? . 3_645
C(25) H(5) 2.027(5) ? . .
C(25) H(6) 2.025(5) ? . .
C(25) H(7) 2.012(5) ? . .
C(25) H(13) 2.981(5) ? . .
C(25) H(27) 3.339(4) ? . 3_645
C(25) H(28) 3.099(4) ? . .
C(25) H(29) 3.161(4) ? . .
C(26) H(3) 3.417(6) ? . 2_455
C(26) H(4) 3.268(5) ? . .
C(26) H(8) 2.540(6) ? . .
C(26) H(8) 3.341(6) ? . 2_555
C(26) H(9) 2.903(6) ? . .
C(26) H(10) 3.279(6) ? . .
C(26) H(17) 3.262(6) ? . .
C(26) H(18) 2.516(6) ? . .
C(26) H(19) 2.883(6) ? . .
C(27) H(6) 3.203(5) ? . 3_655
C(27) H(8) 3.280(6) ? . .
C(27) H(9) 2.538(6) ? . .
C(27) H(10) 2.831(6) ? . .
C(27) H(10) 3.358(6) ? . 2_565
C(27) H(14) 2.473(6) ? . .
C(27) H(15) 2.963(6) ? . .
C(27) H(16) 3.223(6) ? . .
C(27) H(17) 3.508(7) ? . 2_565
H(1) O(6) 3.291(4) ? . 3_655
H(1) N(8) 2.536(4) ? . .
H(1) C(10) 2.693(4) ? . .
H(1) C(12) 3.493(4) ? . .
H(1) C(14) 2.040(4) ? . .
H(1) C(15) 3.233(4) ? . .
H(1) C(17) 3.249(4) ? . .
H(1) C(18) 2.027(4) ? . .
H(1) C(19) 3.210(4) ? . 1_655
H(1) C(24) 3.555(4) ? . 3_655
H(1) C(25) 3.424(4) ? . 3_655
H(1) H(2) 2.361(4) ? . .
H(1) H(22) 2.806(4) ? . 1_655
H(1) H(23) 2.778(4) ? . 1_655
H(1) H(24) 2.916(4) ? . 3_655
H(1) H(25) 3.084(5) ? . 3_655
H(1) H(26) 3.494(4) ? . .
H(1) H(27) 3.177(4) ? . .
H(1) H(28) 2.690(4) ? . 3_655
H(1) H(29) 2.208(4) ? . .
H(2) F(2) 2.539(4) ? . .
H(2) O(4) 2.964(4) ? . 1_655
H(2) O(6) 2.708(4) ? . 3_655
H(2) C(11) 2.060(4) ? . .
H(2) C(15) 2.039(4) ? . .
H(2) C(16) 3.276(5) ? . .
H(2) C(18) 3.275(4) ? . .
H(2) C(19) 3.522(5) ? . 1_655
H(2) C(19) 2.968(5) ? . 3_655
H(2) C(23) 3.208(5) ? . 3_655
H(2) H(1) 2.361(4) ? . .
H(2) H(5) 3.577(5) ? . 3_755
H(2) H(11) 2.708(5) ? . 3_655
H(2) H(13) 3.470(5) ? . 3_655
H(2) H(20) 3.352(4) ? . 1_655
H(2) H(22) 2.729(4) ? . 1_655
H(2) H(23) 2.680(5) ? . 3_655
H(2) H(24) 3.256(5) ? . 3_655
H(3) F(2) 2.548(4) ? . .
H(3) O(7) 3.500(4) ? . 1_655
H(3) C(13) 3.533(4) ? . 1_655
H(3) C(14) 3.277(4) ? . .
H(3) C(15) 2.031(5) ? . .
H(3) C(17) 2.051(4) ? . .
H(3) C(18) 3.280(4) ? . .
H(3) C(22) 3.116(5) ? . 1_655
H(3) C(26) 3.417(6) ? . 2_555
H(3) H(4) 2.348(5) ? . .
H(3) H(8) 3.134(5) ? . 1_655
H(3) H(10) 2.312(5) ? . 1_655
H(3) H(14) 3.382(5) ? . .
H(3) H(15) 2.906(6) ? . 2_555
H(3) H(16) 3.039(6) ? . 2_555
H(3) H(17) 3.485(6) ? . 2_565
H(3) H(20) 3.472(4) ? . 1_655
H(4) O(3) 3.296(4) ? . .
H(4) O(7) 3.296(4) ? . .
H(4) C(10) 2.646(4) ? . .
H(4) C(11) 3.246(4) ? . .
H(4) C(12) 3.369(4) ? . .
H(4) C(13) 3.039(4) ? . .
H(4) C(15) 3.216(5) ? . .
H(4) C(16) 2.029(5) ? . .
H(4) C(18) 2.032(4) ? . .
H(4) C(22) 3.237(5) ? . 2_555
H(4) C(26) 3.268(5) ? . .
H(4) H(3) 2.348(5) ? . .
H(4) H(8) 2.406(5) ? . 2_555
H(4) H(9) 3.311(5) ? . 2_555
H(4) H(12) 3.141(5) ? . 3_645
H(4) H(13) 3.277(5) ? . 3_645
H(4) H(14) 3.185(5) ? . .
H(4) H(15) 2.989(5) ? . 2_555
H(4) H(16) 2.596(5) ? . .
H(4) H(26) 2.444(4) ? . .
H(5) F(2) 2.805(5) ? . 3_745
H(5) O(5) 2.817(4) ? . .
H(5) C(23) 3.396(6) ? . 1_655
H(5) C(25) 2.027(5) ? . .
H(5) H(2) 3.577(5) ? . 3_745
H(5) H(6) 1.551(6) ? . .
H(5) H(7) 1.551(6) ? . .
H(5) H(11) 2.713(6) ? . 1_655
H(5) H(12) 3.464(6) ? . 1_655
H(5) H(14) 3.593(5) ? . 4_665
H(5) H(18) 3.449(6) ? . 4_665
H(5) H(21) 3.248(5) ? . 3_655
H(5) H(23) 3.125(5) ? . 1_655
H(5) H(24) 2.752(6) ? . .
H(5) H(25) 2.181(5) ? . .
H(6) F(2) 3.134(5) ? . 3_745
H(6) O(3) 3.247(5) ? . 3_645
H(6) O(5) 3.173(4) ? . .
H(6) C(25) 2.025(5) ? . .
H(6) C(27) 3.203(5) ? . 3_645
H(6) H(5) 1.551(6) ? . .
H(6) H(7) 1.551(6) ? . .
H(6) H(9) 3.237(6) ? . 4_565
H(6) H(14) 3.576(6) ? . 4_665
H(6) H(17) 3.005(5) ? . 3_645
H(6) H(19) 2.600(6) ? . 3_645
H(6) H(24) 2.190(5) ? . .
H(6) H(25) 2.479(5) ? . .
H(6) H(27) 3.337(5) ? . 3_645
H(7) O(5) 2.395(4) ? . .
H(7) O(7) 2.980(5) ? . 3_655
H(7) C(9) 3.528(5) ? . 3_655
H(7) C(10) 3.562(5) ? . 3_655
H(7) C(25) 2.012(5) ? . .
H(7) H(5) 1.551(6) ? . .
H(7) H(6) 1.551(6) ? . .
H(7) H(9) 3.366(5) ? . 4_565
H(7) H(13) 3.323(6) ? . .
H(7) H(14) 3.492(5) ? . 4_665
H(7) H(21) 2.729(5) ? . 3_655
H(7) H(24) 2.474(5) ? . .
H(7) H(25) 2.733(5) ? . .
H(7) H(26) 2.710(5) ? . 3_655
H(8) O(3) 2.862(4) ? . .
H(8) O(7) 2.690(4) ? . .
H(8) C(13) 3.063(4) ? . .
H(8) C(17) 3.304(5) ? . 2_455
H(8) C(20) 2.034(5) ? . .
H(8) C(26) 2.540(6) ? . .
H(8) C(26) 3.341(6) ? . 2_455
H(8) C(27) 3.280(6) ? . .
H(8) H(3) 3.134(5) ? . 1_455
H(8) H(4) 2.406(5) ? . 2_455
H(8) H(9) 1.551(5) ? . .
H(8) H(10) 1.551(5) ? . .
H(8) H(14) 3.433(6) ? . .
H(8) H(14) 3.450(6) ? . 2_455
H(8) H(15) 2.361(6) ? . .
H(8) H(16) 2.753(6) ? . .
H(8) H(16) 2.554(6) ? . 2_455
H(8) H(17) 3.390(6) ? . .
H(9) O(3) 3.222(4) ? . .
H(9) C(20) 2.036(5) ? . .
H(9) C(23) 3.381(5) ? . 4_564
H(9) C(26) 2.903(6) ? . .
H(9) C(27) 2.538(6) ? . .
H(9) H(4) 3.311(5) ? . 2_455
H(9) H(6) 3.237(6) ? . 4_564
H(9) H(7) 3.366(5) ? . 4_564
H(9) H(8) 1.551(5) ? . .
H(9) H(10) 1.552(4) ? . .
H(9) H(11) 3.125(5) ? . 4_564
H(9) H(13) 2.912(5) ? . 4_564
H(9) H(14) 3.528(6) ? . .
H(9) H(15) 2.694(6) ? . .
H(9) H(16) 3.523(6) ? . .
H(9) H(17) 2.362(6) ? . .
H(9) H(18) 2.745(6) ? . .
H(9) H(19) 3.432(6) ? . .
H(9) H(19) 3.025(6) ? . 2_465
H(9) H(24) 3.471(4) ? . 4_564
H(10) F(2) 2.869(4) ? . 1_455
H(10) O(3) 2.449(4) ? . .
H(10) O(7) 3.095(4) ? . .
H(10) C(13) 2.938(4) ? . .
H(10) C(15) 3.438(5) ? . 1_455
H(10) C(16) 3.097(5) ? . 1_455
H(10) C(20) 2.033(5) ? . .
H(10) C(26) 3.279(6) ? . .
H(10) C(27) 2.831(6) ? . .
H(10) C(27) 3.358(6) ? . 2_465
H(10) H(3) 2.312(5) ? . 1_455
H(10) H(8) 1.551(5) ? . .
H(10) H(9) 1.552(4) ? . .
H(10) H(15) 3.416(5) ? . .
H(10) H(16) 3.586(6) ? . .
H(10) H(16) 3.377(6) ? . 2_455
H(10) H(17) 2.581(6) ? . .
H(10) H(17) 3.430(6) ? . 2_465
H(10) H(18) 3.464(6) ? . .
H(10) H(18) 3.162(6) ? . 2_465
H(10) H(19) 3.455(6) ? . .
H(10) H(19) 2.947(6) ? . 2_465
H(11) F(2) 3.272(4) ? . 3_645
H(11) O(6) 2.862(4) ? . .
H(11) C(14) 3.247(5) ? . 3_645
H(11) C(15) 3.572(5) ? . 3_645
H(11) C(19) 2.041(5) ? . .
H(11) H(2) 2.708(5) ? . 3_645
H(11) H(5) 2.713(6) ? . 1_455
H(11) H(9) 3.125(5) ? . 4_565
H(11) H(12) 1.551(5) ? . .
H(11) H(13) 1.551(5) ? . .
H(11) H(15) 2.986(5) ? . 4_565
H(11) H(18) 3.115(5) ? . 4_565
H(11) H(21) 3.562(5) ? . 3_555
H(11) H(22) 2.755(5) ? . .
H(11) H(23) 2.198(5) ? . .
H(11) H(24) 3.307(5) ? . .
H(12) O(6) 3.216(4) ? . .
H(12) C(9) 3.286(5) ? . 3_555
H(12) C(17) 3.181(5) ? . 3_655
H(12) C(18) 3.529(5) ? . 3_655
H(12) C(19) 2.051(5) ? . .
H(12) H(4) 3.141(5) ? . 3_655
H(12) H(5) 3.464(6) ? . 1_455
H(12) H(11) 1.551(5) ? . .
H(12) H(13) 1.551(5) ? . .
H(12) H(15) 2.833(5) ? . 4_565
H(12) H(20) 3.045(5) ? . 3_555
H(12) H(21) 2.694(5) ? . 3_555
H(12) H(22) 2.202(5) ? . .
H(12) H(23) 2.502(5) ? . .
H(12) H(26) 3.513(5) ? . 3_655
H(13) P(1) 2.999(4) ? . .
H(13) O(4) 3.573(4) ? . .
H(13) O(5) 2.650(4) ? . .
H(13) O(6) 2.460(4) ? . .
H(13) C(19) 2.040(5) ? . .
H(13) C(25) 2.981(5) ? . .
H(13) H(2) 3.470(5) ? . 3_645
H(13) H(4) 3.277(5) ? . 3_655
H(13) H(7) 3.323(6) ? . .
H(13) H(9) 2.912(5) ? . 4_565
H(13) H(11) 1.551(5) ? . .
H(13) H(12) 1.551(5) ? . .
H(13) H(15) 3.444(5) ? . 4_565
H(13) H(22) 2.489(5) ? . .
H(13) H(23) 2.758(5) ? . .
H(13) H(24) 2.527(5) ? . .
H(13) H(26) 2.878(5) ? . 3_655
H(14) O(3) 2.871(4) ? . .
H(14) O(7) 2.943(5) ? . 2_555
H(14) C(13) 3.595(5) ? . .
H(14) C(17) 3.539(4) ? . .
H(14) C(20) 2.036(5) ? . .
H(14) C(22) 3.266(6) ? . .
H(14) C(27) 2.473(6) ? . .
H(14) H(3) 3.382(5) ? . .
H(14) H(4) 3.185(5) ? . .
H(14) H(5) 3.593(5) ? . 4_664
H(14) H(6) 3.576(6) ? . 4_664
H(14) H(7) 3.492(5) ? . 4_664
H(14) H(8) 3.433(6) ? . .
H(14) H(8) 3.450(6) ? . 2_555
H(14) H(9) 3.528(6) ? . .
H(14) H(15) 1.551(6) ? . .
H(14) H(16) 1.551(6) ? . .
H(14) H(17) 3.372(6) ? . .
H(14) H(17) 3.522(6) ? . 2_565
H(14) H(18) 2.287(6) ? . .
H(14) H(19) 2.673(6) ? . .
H(15) O(3) 3.225(4) ? . .
H(15) O(7) 3.461(4) ? . .
H(15) O(7) 3.129(5) ? . 2_555
H(15) C(16) 3.362(6) ? . 2_455
H(15) C(17) 3.418(5) ? . 2_455
H(15) C(20) 2.030(5) ? . .
H(15) C(22) 2.514(6) ? . .
H(15) C(23) 3.254(5) ? . 4_564
H(15) C(27) 2.963(6) ? . .
H(15) H(3) 2.906(6) ? . 2_455
H(15) H(4) 2.989(5) ? . 2_455
H(15) H(8) 2.361(6) ? . .
H(15) H(9) 2.694(6) ? . .
H(15) H(10) 3.416(5) ? . .
H(15) H(11) 2.986(5) ? . 4_564
H(15) H(12) 2.833(5) ? . 4_564
H(15) H(13) 3.444(5) ? . 4_564
H(15) H(14) 1.551(6) ? . .
H(15) H(16) 1.551(5) ? . .
H(15) H(18) 2.794(6) ? . .
H(15) H(19) 3.548(6) ? . .
H(16) O(3) 2.455(4) ? . .
H(16) O(7) 2.398(4) ? . .
H(16) O(7) 3.191(5) ? . 2_555
H(16) C(13) 2.589(5) ? . .
H(16) C(17) 3.256(5) ? . .
H(16) C(20) 2.027(6) ? . .
H(16) C(22) 2.936(6) ? . .
H(16) C(22) 3.363(6) ? . 2_555
H(16) C(27) 3.223(6) ? . .
H(16) H(3) 3.039(6) ? . 2_455
H(16) H(4) 2.596(5) ? . .
H(16) H(8) 2.753(6) ? . .
H(16) H(8) 2.554(6) ? . 2_555
H(16) H(9) 3.523(6) ? . .
H(16) H(10) 3.586(6) ? . .
H(16) H(10) 3.377(6) ? . 2_555
H(16) H(14) 1.551(6) ? . .
H(16) H(15) 1.551(5) ? . .
H(16) H(18) 3.389(6) ? . .
H(16) H(19) 3.462(6) ? . .
H(17) F(2) 3.481(5) ? . 2_465
H(17) O(3) 2.729(4) ? . .
H(17) C(20) 2.032(5) ? . .
H(17) C(22) 2.472(6) ? . .
H(17) C(26) 3.262(6) ? . .
H(17) C(27) 3.508(7) ? . 2_465
H(17) H(3) 3.485(6) ? . 2_465
H(17) H(6) 3.005(5) ? . 3_655
H(17) H(8) 3.390(6) ? . .
H(17) H(9) 2.362(6) ? . .
H(17) H(10) 2.581(6) ? . .
H(17) H(10) 3.430(6) ? . 2_565
H(17) H(14) 3.372(6) ? . .
H(17) H(14) 3.522(6) ? . 2_465
H(17) H(18) 1.551(7) ? . .
H(17) H(18) 3.211(7) ? . 2_465
H(17) H(19) 1.551(7) ? . .
H(17) H(19) 2.924(7) ? . 2_465
H(18) F(2) 2.595(4) ? . 2_465
H(18) O(3) 3.121(4) ? . .
H(18) C(15) 3.262(5) ? . 2_465
H(18) C(20) 2.038(5) ? . .
H(18) C(22) 2.928(6) ? . .
H(18) C(26) 2.516(6) ? . .
H(18) H(5) 3.449(6) ? . 4_664
H(18) H(9) 2.745(6) ? . .
H(18) H(10) 3.464(6) ? . .
H(18) H(10) 3.162(6) ? . 2_565
H(18) H(11) 3.115(5) ? . 4_564
H(18) H(14) 2.287(6) ? . .
H(18) H(15) 2.794(6) ? . .
H(18) H(16) 3.389(6) ? . .
H(18) H(17) 1.551(7) ? . .
H(18) H(17) 3.211(7) ? . 2_565
H(18) H(19) 1.551(5) ? . .
H(19) O(3) 2.281(5) ? . .
H(19) C(20) 2.038(6) ? . .
H(19) C(21) 3.537(6) ? . 3_655
H(19) C(22) 3.242(6) ? . .
H(19) C(22) 3.411(6) ? . 2_565
H(19) C(26) 2.883(6) ? . .
H(19) H(6) 2.600(6) ? . 3_655
H(19) H(9) 3.432(6) ? . .
H(19) H(9) 3.025(6) ? . 2_565
H(19) H(10) 3.455(6) ? . .
H(19) H(10) 2.947(6) ? . 2_565
H(19) H(14) 2.673(6) ? . .
H(19) H(15) 3.548(6) ? . .
H(19) H(16) 3.462(6) ? . .
H(19) H(17) 1.551(7) ? . .
H(19) H(17) 2.924(7) ? . 2_565
H(19) H(18) 1.551(5) ? . .
H(20) P(1) 2.689(3) ? . .
H(20) F(2) 3.029(3) ? . 1_455
H(20) O(4) 2.872(3) ? . .
H(20) O(6) 2.958(3) ? . .
H(20) O(7) 3.363(4) ? . .
H(20) N(8) 3.146(4) ? . .
H(20) C(10) 3.191(4) ? . .
H(20) C(12) 2.075(4) ? . .
H(20) C(13) 2.930(4) ? . .
H(20) C(14) 3.037(4) ? . 1_455
H(20) C(15) 2.756(4) ? . 1_455
H(20) C(16) 3.117(4) ? . 1_455
H(20) C(24) 2.074(4) ? . .
H(20) H(2) 3.352(4) ? . 1_455
H(20) H(3) 3.472(4) ? . 1_455
H(20) H(12) 3.045(5) ? . 3_545
H(20) H(21) 1.551(4) ? . .
H(20) H(26) 3.492(4) ? . .
H(20) H(27) 2.293(4) ? . .
H(20) H(28) 2.605(4) ? . .
H(21) P(1) 3.530(3) ? . .
H(21) O(5) 3.505(4) ? . 3_645
H(21) O(7) 2.633(4) ? . .
H(21) N(8) 2.911(4) ? . .
H(21) C(10) 2.684(4) ? . .
H(21) C(12) 2.071(4) ? . .
H(21) C(13) 2.649(4) ? . .
H(21) C(21) 3.389(5) ? . 3_645
H(21) C(23) 3.436(5) ? . 3_545
H(21) C(24) 2.082(4) ? . .
H(21) H(5) 3.248(5) ? . 3_645
H(21) H(7) 2.729(5) ? . 3_645
H(21) H(11) 3.562(5) ? . 3_545
H(21) H(12) 2.694(5) ? . 3_545
H(21) H(20) 1.551(4) ? . .
H(21) H(26) 2.549(4) ? . .
H(21) H(27) 2.817(4) ? . .
H(21) H(28) 2.242(4) ? . .
H(22) P(1) 2.718(3) ? . .
H(22) O(4) 2.611(4) ? . .
H(22) O(5) 3.594(4) ? . .
H(22) O(6) 1.983(4) ? . .
H(22) O(6) 3.450(4) ? . 3_555
H(22) C(11) 3.185(4) ? . 1_455
H(22) C(14) 3.136(4) ? . 1_455
H(22) C(23) 2.036(5) ? . .
H(22) H(1) 2.806(4) ? . 1_455
H(22) H(2) 2.729(4) ? . 1_455
H(22) H(11) 2.755(5) ? . .
H(22) H(12) 2.202(5) ? . .
H(22) H(13) 2.489(5) ? . .
H(22) H(23) 1.551(5) ? . .
H(22) H(28) 3.558(5) ? . 3_555
H(23) P(1) 3.407(3) ? . .
H(23) O(4) 3.583(4) ? . 3_545
H(23) O(6) 1.987(4) ? . .
H(23) C(11) 3.272(4) ? . 1_455
H(23) C(23) 2.042(5) ? . .
H(23) H(1) 2.778(4) ? . 1_455
H(23) H(2) 2.680(5) ? . 3_645
H(23) H(5) 3.125(5) ? . 1_455
H(23) H(11) 2.198(5) ? . .
H(23) H(12) 2.502(5) ? . .
H(23) H(13) 2.758(5) ? . .
H(23) H(22) 1.551(5) ? . .
H(23) H(29) 2.706(4) ? . 1_455
H(24) P(1) 2.860(3) ? . .
H(24) O(5) 1.987(4) ? . .
H(24) O(6) 2.764(4) ? . .
H(24) C(11) 3.028(4) ? . 3_645
H(24) C(14) 3.216(5) ? . 3_645
H(24) C(19) 3.562(5) ? . .
H(24) C(21) 2.027(5) ? . .
H(24) C(23) 3.217(5) ? . .
H(24) C(24) 3.567(4) ? . .
H(24) H(1) 2.916(4) ? . 3_645
H(24) H(2) 3.256(5) ? . 3_645
H(24) H(5) 2.752(6) ? . .
H(24) H(6) 2.190(5) ? . .
H(24) H(7) 2.474(5) ? . .
H(24) H(9) 3.471(4) ? . 4_565
H(24) H(11) 3.307(5) ? . .
H(24) H(13) 2.527(5) ? . .
H(24) H(25) 1.551(5) ? . .
H(24) H(27) 3.322(4) ? . 3_645
H(24) H(28) 3.256(4) ? . .
H(25) P(1) 2.871(3) ? . .
H(25) O(4) 2.623(4) ? . 3_645
H(25) O(5) 1.986(4) ? . .
H(25) O(6) 3.395(4) ? . .
H(25) N(8) 3.034(4) ? . .
H(25) C(11) 3.527(5) ? . 3_645
H(25) C(21) 2.017(5) ? . .
H(25) C(24) 2.909(4) ? . .
H(25) H(1) 3.084(5) ? . 3_645
H(25) H(5) 2.181(5) ? . .
H(25) H(6) 2.479(5) ? . .
H(25) H(7) 2.733(5) ? . .
H(25) H(24) 1.551(5) ? . .
H(25) H(27) 2.744(4) ? . 3_645
H(25) H(28) 2.598(4) ? . .
H(25) H(29) 2.648(4) ? . .
H(26) O(5) 2.842(3) ? . 3_645
H(26) O(7) 2.907(4) ? . .
H(26) N(8) 1.991(4) ? . .
H(26) C(9) 2.570(4) ? . .
H(26) C(11) 3.236(4) ? . .
H(26) C(12) 2.049(4) ? . .
H(26) C(13) 2.647(4) ? . .
H(26) C(17) 2.610(4) ? . .
H(26) C(18) 2.046(4) ? . .
H(26) C(21) 3.539(5) ? . 3_645
H(26) C(23) 3.592(5) ? . 3_645
H(26) C(24) 2.697(4) ? . .
H(26) H(1) 3.494(4) ? . .
H(26) H(4) 2.444(4) ? . .
H(26) H(7) 2.710(5) ? . 3_645
H(26) H(12) 3.513(5) ? . 3_645
H(26) H(13) 2.878(5) ? . 3_645
H(26) H(20) 3.492(4) ? . .
H(26) H(21) 2.549(4) ? . .
H(26) H(27) 2.811(4) ? . .
H(26) H(28) 3.001(4) ? . .
H(26) H(29) 2.666(3) ? . .
H(27) P(1) 3.273(2) ? . .
H(27) F(2) 2.831(3) ? . 1_455
H(27) O(3) 2.353(3) ? . .
H(27) O(4) 2.850(3) ? . .
H(27) O(7) 3.136(3) ? . .
H(27) N(8) 2.581(4) ? . .
H(27) C(9) 2.063(4) ? . .
H(27) C(10) 2.064(4) ? . .
H(27) C(11) 3.238(4) ? . .
H(27) C(13) 2.044(4) ? . .
H(27) C(15) 3.567(4) ? . 1_455
H(27) C(18) 2.733(4) ? . .
H(27) C(24) 2.688(4) ? . .
H(27) C(25) 3.339(4) ? . 3_655
H(27) H(1) 3.177(4) ? . .
H(27) H(6) 3.337(5) ? . 3_655
H(27) H(20) 2.293(4) ? . .
H(27) H(21) 2.817(4) ? . .
H(27) H(24) 3.322(4) ? . 3_655
H(27) H(25) 2.744(4) ? . 3_655
H(27) H(26) 2.811(4) ? . .
H(27) H(28) 3.578(4) ? . .
H(27) H(29) 3.302(3) ? . .
H(28) P(1) 2.317(3) ? . .
H(28) P(1) 3.564(3) ? . 3_645
H(28) O(4) 3.545(4) ? . .
H(28) O(4) 3.065(4) ? . 3_645
H(28) O(5) 3.018(3) ? . .
H(28) O(5) 3.024(4) ? . 3_645
H(28) O(6) 2.687(4) ? . .
H(28) N(8) 2.018(4) ? . .
H(28) C(9) 2.069(4) ? . .
H(28) C(10) 2.944(4) ? . .
H(28) C(11) 3.584(4) ? . 3_645
H(28) C(12) 3.146(4) ? . .
H(28) C(25) 3.099(4) ? . .
H(28) H(1) 2.690(4) ? . 3_645
H(28) H(20) 2.605(4) ? . .
H(28) H(21) 2.242(4) ? . .
H(28) H(22) 3.558(5) ? . 3_545
H(28) H(24) 3.256(4) ? . .
H(28) H(25) 2.598(4) ? . .
H(28) H(26) 3.001(4) ? . .
H(28) H(27) 3.578(4) ? . .
H(28) H(29) 2.563(4) ? . .
H(28) H(29) 3.467(4) ? . 3_645
H(29) P(1) 2.936(2) ? . .
H(29) O(4) 2.595(3) ? . 3_645
H(29) O(5) 2.800(3) ? . .
H(29) C(9) 3.326(4) ? . .
H(29) C(10) 2.166(3) ? . .
H(29) C(11) 2.703(4) ? . .
H(29) C(12) 3.195(3) ? . .
H(29) C(18) 2.717(3) ? . .
H(29) C(19) 3.592(4) ? . 1_655
H(29) C(24) 2.181(4) ? . .
H(29) C(25) 3.161(4) ? . .
H(29) H(1) 2.208(4) ? . .
H(29) H(23) 2.706(4) ? . 1_655
H(29) H(25) 2.648(4) ? . .
H(29) H(26) 2.666(3) ? . .
H(29) H(27) 3.302(3) ? . .
H(29) H(28) 2.563(4) ? . .
H(29) H(28) 3.467(4) ? . 3_655

loop_
_geom_torsion_atom_site_label_1
_geom_torsion_atom_site_label_2
_geom_torsion_atom_site_label_3
_geom_torsion_atom_site_label_4
_geom_torsion
_geom_torsion_publ_flag
_geom_torsion_site_symmetry_1
_geom_torsion_site_symmetry_2
_geom_torsion_site_symmetry_3
_geom_torsion_site_symmetry_4
O(4) P(1) O(5) C(25) 177.3(2) ? . . . .
O(4) P(1) O(6) C(19) -34.5(2) ? . . . .
O(4) P(1) C(24) N(8) 72.0(2) ? . . . .
O(4) P(1) C(24) C(9) -44.0(2) ? . . . .
O(5) P(1) O(6) C(19) 86.7(2) ? . . . .
O(6) P(1) O(5) C(25) 53.2(2) ? . . . .
O(5) P(1) C(24) N(8) -51.4(2) ? . . . .
O(5) P(1) C(24) C(9) -167.4(2) ? . . . .
C(24) P(1) O(5) C(25) -55.7(2) ? . . . .
O(6) P(1) C(24) N(8) -164.07(19) ? . . . .
O(6) P(1) C(24) C(9) 79.9(2) ? . . . .
C(24) P(1) O(6) C(19) -159.3(2) ? . . . .
C(13) O(3) C(20) C(22) 63.5(3) ? . . . .
C(13) O(3) C(20) C(26) -61.0(4) ? . . . .
C(13) O(3) C(20) C(27) -179.1(3) ? . . . .
C(20) O(3) C(13) O(7) -0.4(5) ? . . . .
C(20) O(3) C(13) C(12) 178.8(2) ? . . . .
P(1) O(5) C(25) C(21) -179.6(2) ? . . . .
P(1) O(6) C(19) C(23) -83.2(3) ? . . . .
C(10) N(8) C(24) P(1) -129.1(2) ? . . . .
C(10) N(8) C(24) C(9) -9.9(3) ? . . . .
C(24) N(8) C(10) C(12) 35.0(3) ? . . . .
C(24) N(8) C(10) C(18) 158.7(2) ? . . . .
C(12) C(9) C(24) P(1) 97.8(2) ? . . . .
C(12) C(9) C(24) N(8) -19.3(3) ? . . . .
C(24) C(9) C(12) C(10) 39.5(2) ? . . . .
C(24) C(9) C(12) C(13) 159.2(2) ? . . . .
N(8) C(10) C(12) C(9) -46.0(2) ? . . . .
N(8) C(10) C(12) C(13) -167.4(2) ? . . . .
N(8) C(10) C(18) C(11) -24.2(4) ? . . . .
N(8) C(10) C(18) C(17) 157.2(2) ? . . . .
C(12) C(10) C(18) C(11) 92.0(3) ? . . . .
C(12) C(10) C(18) C(17) -86.6(3) ? . . . .
C(18) C(10) C(12) C(9) -168.2(2) ? . . . .
C(18) C(10) C(12) C(13) 70.4(3) ? . . . .
C(14) C(11) C(18) C(10) -177.7(2) ? . . . .
C(14) C(11) C(18) C(17) 0.9(4) ? . . . .
C(18) C(11) C(14) C(15) 0.9(4) ? . . . .
C(9) C(12) C(13) O(3) 143.3(2) ? . . . .
C(9) C(12) C(13) O(7) -37.5(4) ? . . . .
C(10) C(12) C(13) O(3) -103.7(3) ? . . . .
C(10) C(12) C(13) O(7) 75.5(4) ? . . . .
C(11) C(14) C(15) F(2) -178.9(2) ? . . . .
C(11) C(14) C(15) C(16) -1.7(5) ? . . . .
F(2) C(15) C(16) C(17) 177.7(3) ? . . . .
C(14) C(15) C(16) C(17) 0.6(5) ? . . . .
C(15) C(16) C(17) C(18) 1.4(5) ? . . . .
C(16) C(17) C(18) C(10) 176.5(3) ? . . . .
C(16) C(17) C(18) C(11) -2.1(5) ? . . . .

loop_
_cod_related_entry_id
_cod_related_entry_database
_cod_related_entry_code
1 ChemSpider 30660093
